data_4088539
loop_
_publ_author_name
'Li, Tengfei'
'Zhang, Guangchao'
'Guo, Jingjing'
'Wang, Shaowu'
'Leng, Xuebing'
'Chen, Yaofeng'

_publ_section_title
;
 Tris(pyrazolyl)methanide Complexes of Trivalent Rare-Earth Metals
;
_journal_issue 10
_journal_name_full Organometallics
_journal_page_first 1565
_journal_paper_doi 10.1021/acs.organomet.6b00166
_journal_volume 35
_journal_year 2016
_chemical_formula_sum 'C28 H51 Lu N6 O Si2'
_chemical_formula_weight 718.89
_space_group_crystal_system monoclinic
_space_group_IT_number 14
_space_group_name_Hall '-P 2ybc'
_space_group_name_H-M_alt 'P 1 21/c 1'
_atom_sites_solution_hydrogens geom
_audit_creation_method SHELXL-2014
_cell_angle_alpha 90
_cell_angle_beta 105.7480(10)
_cell_angle_gamma 90
_cell_formula_units_Z 4
_cell_length_a 11.8087(8)
_cell_length_b 14.4867(10)
_cell_length_c 21.0202(14)
_cell_measurement_reflns_used 7189
_cell_measurement_temperature 130(2)
_cell_measurement_theta_max 28.11
_cell_measurement_theta_min 2.28
_cell_volume 3460.9(4)
_computing_structure_refinement 'SHELXL-2014 (Sheldrick, 2014)'
_diffrn_ambient_temperature 130(2)
_diffrn_measured_fraction_theta_full 1.000
_diffrn_measured_fraction_theta_max 0.997
_diffrn_measurement_device_type 'Bruker APEX-II CCD'
_diffrn_measurement_method '\f and \w scans'
_diffrn_radiation_type MoK\a
_diffrn_radiation_wavelength 0.71073
_diffrn_reflns_av_R_equivalents 0.0464
_diffrn_reflns_av_unetI/netI 0.0516
_diffrn_reflns_Laue_measured_fraction_full 1.000
_diffrn_reflns_Laue_measured_fraction_max 0.997
_diffrn_reflns_limit_h_max 14
_diffrn_reflns_limit_h_min -16
_diffrn_reflns_limit_k_max 20
_diffrn_reflns_limit_k_min -20
_diffrn_reflns_limit_l_max 30
_diffrn_reflns_limit_l_min -28
_diffrn_reflns_number 34456
_diffrn_reflns_point_group_measured_fraction_full 1.000
_diffrn_reflns_point_group_measured_fraction_max 0.997
_diffrn_reflns_theta_full 26.000
_diffrn_reflns_theta_max 30.579
_diffrn_reflns_theta_min 1.729
_exptl_absorpt_coefficient_mu 2.950
_exptl_absorpt_correction_T_max 0.7461
_exptl_absorpt_correction_T_min 0.5688
_exptl_absorpt_correction_type multi-scan
_exptl_absorpt_process_details sadabs
_exptl_crystal_colour yellow
_exptl_crystal_density_diffrn 1.380
_exptl_crystal_description block
_exptl_crystal_F_000 1472
_exptl_crystal_size_max 0.200
_exptl_crystal_size_mid 0.120
_exptl_crystal_size_min 0.080
_refine_diff_density_max 1.348
_refine_diff_density_min -1.053
_refine_diff_density_rms 0.118
_refine_ls_extinction_method none
_refine_ls_goodness_of_fit_ref 1.008
_refine_ls_hydrogen_treatment constr
_refine_ls_matrix_type full
_refine_ls_number_parameters 355
_refine_ls_number_reflns 10616
_refine_ls_number_restraints 18
_refine_ls_restrained_S_all 1.022
_refine_ls_R_factor_all 0.0535
_refine_ls_R_factor_gt 0.0323
_refine_ls_shift/su_max 0.001
_refine_ls_shift/su_mean 0.000
_refine_ls_structure_factor_coef Fsqd
_refine_ls_weighting_details 'w=1/[\s^2^(Fo^2^)+(0.0275P)^2^+0.8999P] where P=(Fo^2^+2Fc^2^)/3'
_refine_ls_weighting_scheme calc
_refine_ls_wR_factor_gt 0.0637
_refine_ls_wR_factor_ref 0.0709
_reflns_Friedel_coverage 0.000
_reflns_number_gt 7976
_reflns_number_total 10616
_reflns_threshold_expression 'I > 2\s(I)'
_cod_data_source_file om6b00166_si_002.cif
_cod_data_source_block mo_dm15102_0m
_cod_original_sg_symbol_H-M 'P 21/c'
_cod_database_code 4088539
_shelx_space_group_comment
;
The symmetry employed for this shelxl refinement is uniquely defined
by the following loop, which should always be used as a source of
symmetry information in preference to the above space-group names.
They are only intended as comments.
;
_shelx_estimated_absorpt_t_min 0.590
_shelx_estimated_absorpt_t_max 0.798
_shelxl_version_number 2014-3

loop_
_space_group_symop_operation_xyz
'x, y, z'
'-x, y+1/2, -z+1/2'
'-x, -y, -z'
'x, -y-1/2, z-1/2'

loop_
_atom_site_label
_atom_site_type_symbol
_atom_site_fract_x
_atom_site_fract_y
_atom_site_fract_z
_atom_site_U_iso_or_equiv
_atom_site_adp_type
_atom_site_occupancy
_atom_site_site_symmetry_order
_atom_site_calc_flag
_atom_site_refinement_flags_posn
_atom_site_refinement_flags_adp
Lu1 Lu 0.12545(2) 0.10333(2) 0.18912(2) 0.01947(4) Uani 1 1 d . .
Si2 Si 0.36904(7) 0.07370(6) 0.10426(4) 0.02636(18) Uani 1 1 d . .
Si1 Si -0.11552(8) 0.25111(6) 0.07481(4) 0.0283(2) Uani 1 1 d . .
O1 O -0.00841(17) -0.01590(15) 0.16404(10) 0.0257(5) Uani 1 1 d . .
N3 N 0.2751(2) 0.19545(17) 0.25689(11) 0.0226(5) Uani 1 1 d . .
N5 N 0.2465(2) -0.01556(17) 0.25578(11) 0.0208(5) Uani 1 1 d . .
N1 N 0.0767(2) 0.10341(18) 0.29436(12) 0.0247(5) Uani 1 1 d . .
N4 N 0.3291(2) 0.16666(17) 0.32105(11) 0.0224(5) Uani 1 1 d . .
N6 N 0.3046(2) 0.00421(16) 0.32096(11) 0.0208(5) Uani 1 1 d . .
N2 N 0.1680(2) 0.10231(17) 0.35172(11) 0.0221(5) Uani 1 1 d . .
C21 C 0.2122(3) 0.0833(2) 0.10072(15) 0.0254(6) Uani 1 1 d . .
H21A H 0.1753 0.0269 0.0775 0.030 Uiso 1 1 calc R U
H21B H 0.1823 0.1351 0.0701 0.030 Uiso 1 1 calc R U
C17 C 0.0020(3) 0.2315(2) 0.15050(16) 0.0314(7) Uani 1 1 d . .
H17A H -0.0354 0.2441 0.1864 0.038 Uiso 1 1 calc R U
H17B H 0.0573 0.2832 0.1517 0.038 Uiso 1 1 calc R U
C11 C 0.3002(3) 0.3255(2) 0.18507(16) 0.0367(8) Uani 1 1 d . .
H11A H 0.2701 0.2838 0.1475 0.055 Uiso 1 1 calc R U
H11B H 0.3692 0.3584 0.1793 0.055 Uiso 1 1 calc R U
H11C H 0.2390 0.3701 0.1873 0.055 Uiso 1 1 calc R U
C9 C 0.3340(3) 0.2710(2) 0.24724(15) 0.0267(7) Uani 1 1 d . .
C8 C 0.4249(3) 0.2898(2) 0.30388(16) 0.0307(7) Uani 1 1 d . .
H8 H 0.4795 0.3393 0.3098 0.037 Uiso 1 1 calc R U
C7 C 0.4201(3) 0.2228(2) 0.34946(15) 0.0278(7) Uani 1 1 d . .
C10 C 0.4974(3) 0.2075(3) 0.41720(15) 0.0381(8) Uani 1 1 d . .
H10A H 0.4518 0.1791 0.4446 0.057 Uiso 1 1 calc R U
H10B H 0.5292 0.2668 0.4365 0.057 Uiso 1 1 calc R U
H10C H 0.5624 0.1665 0.4152 0.057 Uiso 1 1 calc R U
C16 C 0.2414(3) -0.1450(2) 0.17821(15) 0.0301(7) Uani 1 1 d . .
H16A H 0.1662 -0.1759 0.1750 0.045 Uiso 1 1 calc R U
H16B H 0.2996 -0.1905 0.1730 0.045 Uiso 1 1 calc R U
H16C H 0.2307 -0.0983 0.1433 0.045 Uiso 1 1 calc R U
C14 C 0.2836(3) -0.0995(2) 0.24426(14) 0.0229(6) Uani 1 1 d . .
C13 C 0.3639(3) -0.1331(2) 0.30064(14) 0.0265(7) Uani 1 1 d . .
H13 H 0.4031 -0.1910 0.3054 0.032 Uiso 1 1 calc R U
C12 C 0.3755(3) -0.0657(2) 0.34822(15) 0.0252(6) Uani 1 1 d . .
C15 C 0.4497(3) -0.0637(3) 0.41794(16) 0.0366(8) Uani 1 1 d . .
H15A H 0.5199 -0.0260 0.4208 0.055 Uiso 1 1 calc R U
H15B H 0.4736 -0.1267 0.4326 0.055 Uiso 1 1 calc R U
H15C H 0.4046 -0.0370 0.4463 0.055 Uiso 1 1 calc R U
C6 C -0.1390(3) 0.1208(3) 0.26448(18) 0.0449(10) Uani 1 1 d . .
H6A H -0.1690 0.1841 0.2631 0.067 Uiso 1 1 calc R U
H6B H -0.1934 0.0785 0.2776 0.067 Uiso 1 1 calc R U
H6C H -0.1321 0.1035 0.2206 0.067 Uiso 1 1 calc R U
C4 C -0.0211(3) 0.1152(2) 0.31332(16) 0.0313(7) Uani 1 1 d . .
C3 C 0.0059(3) 0.1226(2) 0.38198(16) 0.0347(8) Uani 1 1 d . .
H3 H -0.0480 0.1319 0.4077 0.042 Uiso 1 1 calc R U
C2 C 0.1253(3) 0.1140(2) 0.40476(15) 0.0285(7) Uani 1 1 d . .
C5 C 0.2038(3) 0.1176(2) 0.47373(16) 0.0364(8) Uani 1 1 d . .
H5A H 0.2601 0.0664 0.4806 0.055 Uiso 1 1 calc R U
H5B H 0.1562 0.1125 0.5052 0.055 Uiso 1 1 calc R U
H5C H 0.2466 0.1764 0.4806 0.055 Uiso 1 1 calc R U
C1 C 0.2895(3) 0.08963(19) 0.35315(14) 0.0220(6) Uani 1 1 d . .
C22 C 0.4722(3) 0.0657(3) 0.18998(17) 0.0366(8) Uani 1 1 d . .
H22A H 0.4661 0.1221 0.2146 0.055 Uiso 1 1 calc R U
H22B H 0.5532 0.0587 0.1870 0.055 Uiso 1 1 calc R U
H22C H 0.4511 0.0122 0.2129 0.055 Uiso 1 1 calc R U
C23 C 0.4194(3) 0.1762(3) 0.06522(18) 0.0406(9) Uani 1 1 d . .
H23A H 0.3756 0.1794 0.0184 0.061 Uiso 1 1 calc R U
H23B H 0.5037 0.1704 0.0690 0.061 Uiso 1 1 calc R U
H23C H 0.4054 0.2325 0.0878 0.061 Uiso 1 1 calc R U
C24 C 0.4000(3) -0.0297(3) 0.05861(18) 0.0428(9) Uani 1 1 d . .
H24A H 0.3703 -0.0851 0.0754 0.064 Uiso 1 1 calc R U
H24B H 0.4851 -0.0355 0.0651 0.064 Uiso 1 1 calc R U
H24C H 0.3609 -0.0227 0.0114 0.064 Uiso 1 1 calc R U
C19 C -0.0820(3) 0.1985(3) 0.00057(16) 0.0373(8) Uani 1 1 d . .
H19A H -0.0081 0.2240 -0.0045 0.056 Uiso 1 1 calc R U
H19B H -0.1459 0.2126 -0.0389 0.056 Uiso 1 1 calc R U
H19C H -0.0746 0.1315 0.0063 0.056 Uiso 1 1 calc R U
C20 C -0.1443(4) 0.3757(3) 0.0535(2) 0.0506(11) Uani 1 1 d . .
H20A H -0.1695 0.4067 0.0888 0.076 Uiso 1 1 calc R U
H20B H -0.2064 0.3811 0.0119 0.076 Uiso 1 1 calc R U
H20C H -0.0722 0.4048 0.0487 0.076 Uiso 1 1 calc R U
C18 C -0.2575(3) 0.2021(3) 0.08223(17) 0.0394(9) Uani 1 1 d . .
H18A H -0.2487 0.1355 0.0903 0.059 Uiso 1 1 calc R U
H18B H -0.3192 0.2132 0.0412 0.059 Uiso 1 1 calc R U
H18C H -0.2793 0.2318 0.1191 0.059 Uiso 1 1 calc R U
C25 C -0.0798(3) -0.0332(2) 0.09619(15) 0.0333(7) Uani 1 1 d . U
H25A H -0.0298 -0.0539 0.0680 0.040 Uiso 1 1 calc R U
H25B H -0.1226 0.0233 0.0767 0.040 Uiso 1 1 calc R U
C26 C -0.1636(4) -0.1072(3) 0.1027(2) 0.0638(12) Uani 1 1 d . U
H26A H -0.2433 -0.0811 0.0968 0.077 Uiso 1 1 calc R U
H26B H -0.1679 -0.1554 0.0687 0.077 Uiso 1 1 calc R U
C27 C -0.1222(4) -0.1451(3) 0.1659(2) 0.0706(12) Uani 1 1 d . U
H27A H -0.0879 -0.2067 0.1627 0.085 Uiso 1 1 calc R U
H27B H -0.1885 -0.1530 0.1858 0.085 Uiso 1 1 calc R U
C28 C -0.0339(3) -0.0860(2) 0.20772(17) 0.0346(8) Uani 1 1 d . U
H28A H 0.0379 -0.1217 0.2290 0.042 Uiso 1 1 calc R U
H28B H -0.0642 -0.0573 0.2426 0.042 Uiso 1 1 calc R U

loop_
_atom_site_aniso_label
_atom_site_aniso_U_11
_atom_site_aniso_U_22
_atom_site_aniso_U_33
_atom_site_aniso_U_23
_atom_site_aniso_U_13
_atom_site_aniso_U_12
Lu1 0.01915(6) 0.01910(6) 0.01848(6) -0.00125(5) 0.00223(4) -0.00032(5)
Si2 0.0229(4) 0.0280(4) 0.0284(5) 0.0024(4) 0.0074(3) 0.0004(3)
Si1 0.0280(5) 0.0253(5) 0.0279(5) -0.0005(4) 0.0014(4) 0.0059(4)
O1 0.0264(11) 0.0266(11) 0.0231(11) 0.0013(9) 0.0050(9) -0.0072(9)
N3 0.0231(13) 0.0213(12) 0.0207(12) -0.0008(10) 0.0013(10) 0.0015(10)
N5 0.0231(12) 0.0225(12) 0.0156(11) -0.0012(9) 0.0034(9) 0.0006(10)
N1 0.0215(12) 0.0300(14) 0.0207(12) -0.0059(11) 0.0027(10) 0.0012(11)
N4 0.0250(13) 0.0198(12) 0.0202(12) -0.0017(10) 0.0024(10) -0.0008(10)
N6 0.0238(13) 0.0193(12) 0.0168(11) -0.0018(9) 0.0014(9) 0.0000(10)
N2 0.0252(13) 0.0224(12) 0.0178(11) -0.0035(10) 0.0045(9) 0.0002(10)
C21 0.0259(16) 0.0252(16) 0.0248(15) 0.0018(12) 0.0063(12) -0.0014(12)
C17 0.0271(17) 0.0279(17) 0.0334(17) -0.0013(14) -0.0020(13) 0.0050(13)
C11 0.039(2) 0.0292(18) 0.0379(19) 0.0062(15) 0.0038(15) -0.0077(15)
C9 0.0288(17) 0.0215(15) 0.0289(16) -0.0020(12) 0.0062(13) -0.0027(12)
C8 0.0270(16) 0.0274(17) 0.0347(18) -0.0051(14) 0.0032(13) -0.0093(13)
C7 0.0258(16) 0.0238(16) 0.0300(17) -0.0038(13) 0.0009(13) -0.0031(12)
C10 0.039(2) 0.043(2) 0.0253(17) -0.0028(15) -0.0040(14) -0.0103(16)
C16 0.0412(19) 0.0235(16) 0.0261(16) -0.0041(13) 0.0099(14) 0.0004(14)
C14 0.0261(15) 0.0193(14) 0.0235(14) -0.0003(12) 0.0072(11) -0.0015(12)
C13 0.0310(17) 0.0218(14) 0.0266(16) 0.0034(12) 0.0076(13) 0.0040(12)
C12 0.0253(16) 0.0258(15) 0.0238(15) 0.0022(12) 0.0056(12) 0.0039(12)
C15 0.039(2) 0.039(2) 0.0258(17) 0.0014(15) -0.0013(14) 0.0109(16)
C6 0.0262(18) 0.071(3) 0.036(2) -0.0130(19) 0.0067(15) 0.0048(17)
C4 0.0270(17) 0.036(2) 0.0320(17) -0.0070(14) 0.0104(13) 0.0041(13)
C3 0.0352(19) 0.042(2) 0.0300(17) -0.0111(14) 0.0137(14) 0.0013(14)
C2 0.0387(19) 0.0234(16) 0.0255(15) -0.0027(12) 0.0121(13) -0.0016(13)
C5 0.044(2) 0.043(2) 0.0241(16) -0.0083(14) 0.0109(15) -0.0054(16)
C1 0.0242(15) 0.0200(15) 0.0202(14) -0.0033(11) 0.0034(11) 0.0004(11)
C22 0.0220(16) 0.047(2) 0.039(2) 0.0017(17) 0.0043(14) 0.0032(15)
C23 0.0292(18) 0.041(2) 0.050(2) 0.0076(18) 0.0092(16) -0.0054(15)
C24 0.045(2) 0.042(2) 0.044(2) 0.0026(17) 0.0169(17) 0.0109(17)
C19 0.044(2) 0.038(2) 0.0293(17) 0.0043(15) 0.0085(15) 0.0029(16)
C20 0.055(3) 0.036(2) 0.054(3) 0.0044(18) 0.003(2) 0.0118(18)
C18 0.0280(18) 0.050(2) 0.0362(19) -0.0066(17) 0.0026(14) 0.0032(16)
C25 0.0378(18) 0.0350(18) 0.0240(15) 0.0001(13) 0.0029(13) -0.0111(14)
C26 0.068(2) 0.064(2) 0.046(2) 0.0110(19) -0.0071(19) -0.037(2)
C27 0.079(3) 0.064(2) 0.055(2) 0.014(2) -0.005(2) -0.044(2)
C28 0.0387(18) 0.0361(19) 0.0313(17) 0.0056(14) 0.0135(14) -0.0126(14)

loop_
_atom_type_symbol
_atom_type_description
_atom_type_scat_dispersion_real
_atom_type_scat_dispersion_imag
_atom_type_scat_source
C C 0.0033 0.0016 'International Tables Vol C Tables 4.2.6.8 and 6.1.1.4'
H H 0.0000 0.0000 'International Tables Vol C Tables 4.2.6.8 and 6.1.1.4'
Lu Lu -0.4720 5.8584 'International Tables Vol C Tables 4.2.6.8 and 6.1.1.4'
N N 0.0061 0.0033 'International Tables Vol C Tables 4.2.6.8 and 6.1.1.4'
O O 0.0106 0.0060 'International Tables Vol C Tables 4.2.6.8 and 6.1.1.4'
Si Si 0.0817 0.0704 'International Tables Vol C Tables 4.2.6.8 and 6.1.1.4'

loop_
_geom_angle_atom_site_label_1
_geom_angle_atom_site_label_2
_geom_angle_atom_site_label_3
_geom_angle
O1 Lu1 N3 156.52(8)
O1 Lu1 C17 100.91(10)
N3 Lu1 C17 93.11(10)
O1 Lu1 C21 98.30(9)
N3 Lu1 C21 97.49(9)
C17 Lu1 C21 100.64(11)
O1 Lu1 N5 81.95(8)
N3 Lu1 N5 79.95(8)
C17 Lu1 N5 165.38(10)
C21 Lu1 N5 93.06(9)
O1 Lu1 N1 83.76(8)
N3 Lu1 N1 76.95(8)
C17 Lu1 N1 92.04(10)
C21 Lu1 N1 166.47(9)
N5 Lu1 N1 73.92(8)
C21 Si2 C24 112.04(16)
C21 Si2 C23 111.07(15)
C24 Si2 C23 106.32(18)
C21 Si2 C22 115.21(15)
C24 Si2 C22 106.03(17)
C23 Si2 C22 105.55(16)
C17 Si1 C18 110.81(16)
C17 Si1 C20 113.87(17)
C18 Si1 C20 106.18(18)
C17 Si1 C19 112.34(15)
C18 Si1 C19 108.22(16)
C20 Si1 C19 105.01(18)
C28 O1 C25 109.4(2)
C28 O1 Lu1 128.73(17)
C25 O1 Lu1 121.83(17)
C9 N3 N4 105.8(2)
C9 N3 Lu1 134.8(2)
N4 N3 Lu1 119.14(17)
C14 N5 N6 105.6(2)
C14 N5 Lu1 135.40(19)
N6 N5 Lu1 118.70(17)
C4 N1 N2 106.0(2)
C4 N1 Lu1 135.3(2)
N2 N1 Lu1 118.14(17)
C7 N4 N3 110.4(2)
C7 N4 C1 125.3(2)
N3 N4 C1 124.3(2)
C12 N6 N5 110.5(2)
C12 N6 C1 126.1(2)
N5 N6 C1 123.3(2)
C2 N2 N1 109.9(2)
C2 N2 C1 126.3(2)
N1 N2 C1 123.9(2)
Si2 C21 Lu1 128.49(15)
Si2 C21 H21A 105.2
Lu1 C21 H21A 105.2
Si2 C21 H21B 105.2
Lu1 C21 H21B 105.2
H21A C21 H21B 105.9
Si1 C17 Lu1 132.29(17)
Si1 C17 H17A 104.2
Lu1 C17 H17A 104.2
Si1 C17 H17B 104.2
Lu1 C17 H17B 104.2
H17A C17 H17B 105.5
C9 C11 H11A 109.5
C9 C11 H11B 109.5
H11A C11 H11B 109.5
C9 C11 H11C 109.5
H11A C11 H11C 109.5
H11B C11 H11C 109.5
N3 C9 C8 109.9(3)
N3 C9 C11 122.7(3)
C8 C9 C11 127.4(3)
C7 C8 C9 106.8(3)
C7 C8 H8 126.6
C9 C8 H8 126.6
N4 C7 C8 107.1(3)
N4 C7 C10 122.9(3)
C8 C7 C10 130.0(3)
C7 C10 H10A 109.5
C7 C10 H10B 109.5
H10A C10 H10B 109.5
C7 C10 H10C 109.5
H10A C10 H10C 109.5
H10B C10 H10C 109.5
C14 C16 H16A 109.5
C14 C16 H16B 109.5
H16A C16 H16B 109.5
C14 C16 H16C 109.5
H16A C16 H16C 109.5
H16B C16 H16C 109.5
N5 C14 C13 110.2(3)
N5 C14 C16 121.7(3)
C13 C14 C16 128.0(3)
C12 C13 C14 106.3(3)
C12 C13 H13 126.8
C14 C13 H13 126.8
N6 C12 C13 107.3(3)
N6 C12 C15 122.6(3)
C13 C12 C15 130.1(3)
C12 C15 H15A 109.5
C12 C15 H15B 109.5
H15A C15 H15B 109.5
C12 C15 H15C 109.5
H15A C15 H15C 109.5
H15B C15 H15C 109.5
C4 C6 H6A 109.5
C4 C6 H6B 109.5
H6A C6 H6B 109.5
C4 C6 H6C 109.5
H6A C6 H6C 109.5
H6B C6 H6C 109.5
N1 C4 C3 110.3(3)
N1 C4 C6 121.7(3)
C3 C4 C6 128.0(3)
C2 C3 C4 106.2(3)
C2 C3 H3 126.9
C4 C3 H3 126.9
N2 C2 C3 107.6(3)
N2 C2 C5 122.1(3)
C3 C2 C5 130.2(3)
C2 C5 H5A 109.5
C2 C5 H5B 109.5
H5A C5 H5B 109.5
C2 C5 H5C 109.5
H5A C5 H5C 109.5
H5B C5 H5C 109.5
N2 C1 N6 110.4(2)
N2 C1 N4 109.8(2)
N6 C1 N4 110.2(2)
Si2 C22 H22A 109.5
Si2 C22 H22B 109.5
H22A C22 H22B 109.5
Si2 C22 H22C 109.5
H22A C22 H22C 109.5
H22B C22 H22C 109.5
Si2 C23 H23A 109.5
Si2 C23 H23B 109.5
H23A C23 H23B 109.5
Si2 C23 H23C 109.5
H23A C23 H23C 109.5
H23B C23 H23C 109.5
Si2 C24 H24A 109.5
Si2 C24 H24B 109.5
H24A C24 H24B 109.5
Si2 C24 H24C 109.5
H24A C24 H24C 109.5
H24B C24 H24C 109.5
Si1 C19 H19A 109.5
Si1 C19 H19B 109.5
H19A C19 H19B 109.5
Si1 C19 H19C 109.5
H19A C19 H19C 109.5
H19B C19 H19C 109.5
Si1 C20 H20A 109.5
Si1 C20 H20B 109.5
H20A C20 H20B 109.5
Si1 C20 H20C 109.5
H20A C20 H20C 109.5
H20B C20 H20C 109.5
Si1 C18 H18A 109.5
Si1 C18 H18B 109.5
H18A C18 H18B 109.5
Si1 C18 H18C 109.5
H18A C18 H18C 109.5
H18B C18 H18C 109.5
O1 C25 C26 104.7(3)
O1 C25 H25A 110.8
C26 C25 H25A 110.8
O1 C25 H25B 110.8
C26 C25 H25B 110.8
H25A C25 H25B 108.9
C27 C26 C25 107.5(3)
C27 C26 H26A 110.2
C25 C26 H26A 110.2
C27 C26 H26B 110.2
C25 C26 H26B 110.2
H26A C26 H26B 108.5
C26 C27 C28 110.7(4)
C26 C27 H27A 109.5
C28 C27 H27A 109.5
C26 C27 H27B 109.5
C28 C27 H27B 109.5
H27A C27 H27B 108.1
C27 C28 O1 105.6(3)
C27 C28 H28A 110.6
O1 C28 H28A 110.6
C27 C28 H28B 110.6
O1 C28 H28B 110.6
H28A C28 H28B 108.8

loop_
_geom_bond_atom_site_label_1
_geom_bond_atom_site_label_2
_geom_bond_distance
Lu1 O1 2.304(2)
Lu1 N3 2.360(2)
Lu1 C17 2.364(3)
Lu1 C21 2.371(3)
Lu1 N5 2.426(2)
Lu1 N1 2.433(2)
Si2 C21 1.838(3)
Si2 C24 1.868(4)
Si2 C23 1.870(4)
Si2 C22 1.885(3)
Si1 C17 1.827(3)
Si1 C18 1.866(4)
Si1 C20 1.869(4)
Si1 C19 1.873(3)
O1 C28 1.454(4)
O1 C25 1.468(3)
N3 C9 1.341(4)
N3 N4 1.390(3)
N5 C14 1.337(4)
N5 N6 1.386(3)
N1 C4 1.330(4)
N1 N2 1.383(3)
N4 C7 1.351(4)
N4 C1 1.446(4)
N6 C12 1.340(4)
N6 C1 1.444(3)
N2 C2 1.353(4)
N2 C1 1.438(4)
C21 H21A 0.9900
C21 H21B 0.9900
C17 H17A 0.9900
C17 H17B 0.9900
C11 C9 1.485(4)
C11 H11A 0.9800
C11 H11B 0.9800
C11 H11C 0.9800
C9 C8 1.396(4)
C8 C7 1.376(4)
C8 H8 0.9500
C7 C10 1.485(4)
C10 H10A 0.9800
C10 H10B 0.9800
C10 H10C 0.9800
C16 C14 1.495(4)
C16 H16A 0.9800
C16 H16B 0.9800
C16 H16C 0.9800
C14 C13 1.389(4)
C13 C12 1.377(4)
C13 H13 0.9500
C12 C15 1.490(4)
C15 H15A 0.9800
C15 H15B 0.9800
C15 H15C 0.9800
C6 C4 1.491(5)
C6 H6A 0.9800
C6 H6B 0.9800
C6 H6C 0.9800
C4 C3 1.395(4)
C3 C2 1.366(5)
C3 H3 0.9500
C2 C5 1.495(4)
C5 H5A 0.9800
C5 H5B 0.9800
C5 H5C 0.9800
C22 H22A 0.9800
C22 H22B 0.9800
C22 H22C 0.9800
C23 H23A 0.9800
C23 H23B 0.9800
C23 H23C 0.9800
C24 H24A 0.9800
C24 H24B 0.9800
C24 H24C 0.9800
C19 H19A 0.9800
C19 H19B 0.9800
C19 H19C 0.9800
C20 H20A 0.9800
C20 H20B 0.9800
C20 H20C 0.9800
C18 H18A 0.9800
C18 H18B 0.9800
C18 H18C 0.9800
C25 C26 1.491(5)
C25 H25A 0.9900
C25 H25B 0.9900
C26 C27 1.397(6)
C26 H26A 0.9900
C26 H26B 0.9900
C27 C28 1.448(5)
C27 H27A 0.9900
C27 H27B 0.9900
C28 H28A 0.9900
C28 H28B 0.9900

loop_
_geom_torsion_atom_site_label_1
_geom_torsion_atom_site_label_2
_geom_torsion_atom_site_label_3
_geom_torsion_atom_site_label_4
_geom_torsion
C9 N3 N4 C7 -1.0(3)
Lu1 N3 N4 C7 173.5(2)
C9 N3 N4 C1 176.7(3)
Lu1 N3 N4 C1 -8.8(3)
C14 N5 N6 C12 0.2(3)
Lu1 N5 N6 C12 -174.19(19)
C14 N5 N6 C1 179.6(3)
Lu1 N5 N6 C1 5.2(3)
C4 N1 N2 C2 -0.4(3)
Lu1 N1 N2 C2 172.50(19)
C4 N1 N2 C1 179.1(3)
Lu1 N1 N2 C1 -8.0(3)
C24 Si2 C21 Lu1 128.8(2)
C23 Si2 C21 Lu1 -112.5(2)
C22 Si2 C21 Lu1 7.4(3)
C18 Si1 C17 Lu1 83.2(3)
C20 Si1 C17 Lu1 -157.2(2)
C19 Si1 C17 Lu1 -38.0(3)
N4 N3 C9 C8 0.7(3)
Lu1 N3 C9 C8 -172.5(2)
N4 N3 C9 C11 -177.4(3)
Lu1 N3 C9 C11 9.4(5)
N3 C9 C8 C7 -0.2(4)
C11 C9 C8 C7 177.8(3)
N3 N4 C7 C8 0.9(4)
C1 N4 C7 C8 -176.8(3)
N3 N4 C7 C10 -177.8(3)
C1 N4 C7 C10 4.6(5)
C9 C8 C7 N4 -0.5(4)
C9 C8 C7 C10 178.1(3)
N6 N5 C14 C13 -0.1(3)
Lu1 N5 C14 C13 172.9(2)
N6 N5 C14 C16 -179.3(3)
Lu1 N5 C14 C16 -6.2(5)
N5 C14 C13 C12 -0.1(4)
C16 C14 C13 C12 179.0(3)
N5 N6 C12 C13 -0.3(3)
C1 N6 C12 C13 -179.7(3)
N5 N6 C12 C15 179.7(3)
C1 N6 C12 C15 0.3(5)
C14 C13 C12 N6 0.2(4)
C14 C13 C12 C15 -179.7(3)
N2 N1 C4 C3 0.6(4)
Lu1 N1 C4 C3 -170.5(2)
N2 N1 C4 C6 179.4(3)
Lu1 N1 C4 C6 8.4(5)
N1 C4 C3 C2 -0.6(4)
C6 C4 C3 C2 -179.3(3)
N1 N2 C2 C3 0.1(3)
C1 N2 C2 C3 -179.4(3)
N1 N2 C2 C5 -178.8(3)
C1 N2 C2 C5 1.7(5)
C4 C3 C2 N2 0.3(4)
C4 C3 C2 C5 179.0(3)
C2 N2 C1 N6 122.7(3)
N1 N2 C1 N6 -56.7(3)
C2 N2 C1 N4 -115.6(3)
N1 N2 C1 N4 65.0(3)
C12 N6 C1 N2 -122.2(3)
N5 N6 C1 N2 58.5(3)
C12 N6 C1 N4 116.3(3)
N5 N6 C1 N4 -63.0(3)
C7 N4 C1 N2 121.9(3)
N3 N4 C1 N2 -55.4(3)
C7 N4 C1 N6 -116.2(3)
N3 N4 C1 N6 66.5(3)
C28 O1 C25 C26 9.1(4)
Lu1 O1 C25 C26 -173.2(3)
O1 C25 C26 C27 -14.5(5)
C25 C26 C27 C28 14.8(7)
C26 C27 C28 O1 -8.9(6)
C25 O1 C28 C27 -0.7(4)
Lu1 O1 C28 C27 -178.2(3)
